data_2240465
loop_
_publ_author_name
'Burlakov, Vladimir V.'
'Spannenberg, Anke'
'Arndt, Perdita'
'Rosenthal, Uwe'

_publ_section_title
;
 Crystal structure of
 bis(\h^5^-cyclopentadienyl)(1,4-di-<i>tert</i>-butylbuta-1-en-3-yn-1-yl)zirconium(IV)
 \m~2~-hydroxido-bis[tris(pentafluorophenyl)borate]
;
_journal_issue 3
_journal_name_full 'Acta Crystallographica Section E'
_journal_page_first m71
_journal_page_last m72
_journal_paper_doi 10.1107/S2056989015003710
_journal_volume 71
_journal_year 2015
_chemical_formula_iupac '[Zr (C12 H19) (C5 H5)2] (C36 H B2 F30 O)'
_chemical_formula_moiety 'C22 H29 Zr +, C36 H B2 F30 O -'
_chemical_formula_sum 'C58 H30 B2 F30 O Zr'
_chemical_formula_weight 1425.66
_chemical_name_systematic
'Bis(\h^5^-cyclopentadienyl)(1,4-di-<i>tert</i>-butylbuta-1-en-3-yn-1-yl)zirconium(IV) \m~2~-hydroxido-bis[tris(pentafluorophenyl)borate]'
_space_group_crystal_system triclinic
_space_group_IT_number 2
_space_group_name_Hall '-P 1'
_space_group_name_H-M_alt 'P -1'
_symmetry_space_group_name_Hall '-P 1'
_symmetry_space_group_name_H-M 'P -1'
_atom_sites_solution_hydrogens mixed
_audit_creation_method SHELXL-2014
_cell_angle_alpha 86.730(3)
_cell_angle_beta 75.389(3)
_cell_angle_gamma 77.581(3)
_cell_formula_units_Z 2
_cell_length_a 12.8896(5)
_cell_length_b 13.6334(5)
_cell_length_c 16.5466(6)
_cell_measurement_reflns_used 6318
_cell_measurement_temperature 200(2)
_cell_measurement_theta_max 28.35
_cell_measurement_theta_min 1.64
_cell_volume 2747.84(18)
_computing_cell_refinement
;
X-AREA (Stoe & Cie, 2005)
;
_computing_data_collection
;
X-AREA (Stoe & Cie, 2005)
;
_computing_data_reduction
;
X-AREA (Stoe & Cie, 2005)
;
_computing_molecular_graphics
;
XP in SHELXTL (Sheldrick, 2008)
;
_computing_publication_material
;
SHELXL2014 (Sheldrick, 2015)
;
_computing_structure_refinement
;
SHELXL2014 (Sheldrick, 2015)
;
_computing_structure_solution
;
SHELXS97 (Sheldrick, 2008)
;
_diffrn_ambient_temperature 200(2)
_diffrn_measured_fraction_theta_full 1.000
_diffrn_measured_fraction_theta_max 0.987
_diffrn_measurement_device_type 'Stoe IPDS II'
_diffrn_measurement_method \w
_diffrn_radiation_monochromator graphite
_diffrn_radiation_source 'fine-focus sealed tube'
_diffrn_radiation_type MoK\a
_diffrn_radiation_wavelength 0.71073
_diffrn_reflns_av_R_equivalents 0.0399
_diffrn_reflns_limit_h_max 16
_diffrn_reflns_limit_h_min -16
_diffrn_reflns_limit_k_max 17
_diffrn_reflns_limit_k_min -17
_diffrn_reflns_limit_l_max 19
_diffrn_reflns_limit_l_min -21
_diffrn_reflns_number 47172
_diffrn_reflns_theta_full 25.242
_diffrn_reflns_theta_max 28.037
_diffrn_reflns_theta_min 1.529
_exptl_absorpt_coefficient_mu 0.345
_exptl_absorpt_correction_T_max 0.9660
_exptl_absorpt_correction_T_min 0.8103
_exptl_absorpt_correction_type numerical
_exptl_absorpt_process_details
;
(X-SHAPE and X-RED32; Stoe & Cie, 2005)
;
_exptl_crystal_colour yellow
_exptl_crystal_density_diffrn 1.723
_exptl_crystal_description prism
_exptl_crystal_F_000 1412
_exptl_crystal_size_max 0.25
_exptl_crystal_size_mid 0.25
_exptl_crystal_size_min 0.17
_refine_diff_density_max 0.624
_refine_diff_density_min -0.405
_refine_ls_extinction_method none
_refine_ls_goodness_of_fit_ref 0.839
_refine_ls_hydrogen_treatment mixed
_refine_ls_matrix_type full
_refine_ls_number_parameters 820
_refine_ls_number_reflns 13119
_refine_ls_number_restraints 27
_refine_ls_restrained_S_all 0.848
_refine_ls_R_factor_all 0.0661
_refine_ls_R_factor_gt 0.0371
_refine_ls_shift/su_max 0.001
_refine_ls_shift/su_mean 0.000
_refine_ls_structure_factor_coef Fsqd
_refine_ls_weighting_details 'w=1/[\s^2^(Fo^2^)+(0.0453P)^2^] where P=(Fo^2^+2Fc^2^)/3'
_refine_ls_weighting_scheme calc
_refine_ls_wR_factor_gt 0.0780
_refine_ls_wR_factor_ref 0.0833
_reflns_number_gt 8407
_reflns_number_total 13119
_reflns_threshold_expression I>2\s(I)
_cod_data_source_file nr2057sup1.cf
_cod_data_source_block I
_cod_database_code 2240465
_cod_database_fobs_code 2240465
_shelx_space_group_comment
;
The symmetry employed for this shelxl refinement is uniquely defined
by the following loop, which should always be used as a source of
symmetry information in preference to the above space-group names.
They are only intended as comments.
;
_shelxl_version_number 2.014

loop_
_space_group_symop_operation_xyz
'x, y, z'
'-x, -y, -z'

loop_
_atom_site_type_symbol
_atom_site_label
_atom_site_fract_x
_atom_site_fract_y
_atom_site_fract_z
_atom_site_U_iso_or_equiv
_atom_site_adp_type
_atom_site_calc_flag
_atom_site_occupancy
_atom_site_disorder_assembly
_atom_site_disorder_group
B B1 0.62689(19) 0.20536(17) 0.29996(15) 0.0268(5) Uani d 1 . .
B B2 0.79348(19) 0.29432(18) 0.18106(15) 0.0272(5) Uani d 1 . .
C C1 0.9852(2) 0.27187(19) 0.74447(15) 0.0425(6) Uani d 1 . .
C C2 0.9592(2) 0.18318(19) 0.75685(17) 0.0409(6) Uani d 1 . .
C C3 0.8706(2) 0.15060(19) 0.73591(16) 0.0422(6) Uani d 1 . .
C C4 0.7936(2) 0.1297(2) 0.71818(18) 0.0510(7) Uani d 1 . .
C C5 1.0792(2) 0.30077(18) 0.77204(15) 0.0408(6) Uani d 1 . .
C C6 1.0966(3) 0.4026(3) 0.7357(3) 0.0824(12) Uani d 1 . .
H H6A 1.1572 0.4206 0.7534 0.124 Uiso calc 1 . .
H H6B 1.0296 0.4534 0.7557 0.124 Uiso calc 1 . .
H H6C 1.1143 0.3996 0.6746 0.124 Uiso calc 1 . .
C C7 1.0480(3) 0.3083(3) 0.86594(19) 0.0805(11) Uani d 1 . .
H H7A 1.0316 0.2444 0.8902 0.121 Uiso calc 1 . .
H H7B 0.9831 0.3621 0.8835 0.121 Uiso calc 1 . .
H H7C 1.1089 0.3232 0.8851 0.121 Uiso calc 1 . .
C C8 1.1847(3) 0.2256(3) 0.7420(3) 0.1003(15) Uani d 1 . .
H H8A 1.2432 0.2455 0.7610 0.150 Uiso calc 1 . .
H H8B 1.2039 0.2232 0.6808 0.150 Uiso calc 1 . .
H H8C 1.1755 0.1591 0.7646 0.150 Uiso calc 1 . .
C C9 0.7083(2) 0.0823(2) 0.70203(19) 0.0591(8) Uani d 1 . .
C C10A 0.6103(4) 0.0946(4) 0.7771(3) 0.0799(14) Uiso d 0.701(4) A 1
H H10A 0.5542 0.0628 0.7656 0.120 Uiso calc 0.701(4) A 1
H H10B 0.6335 0.0628 0.8260 0.120 Uiso calc 0.701(4) A 1
H H10C 0.5799 0.1663 0.7881 0.120 Uiso calc 0.701(4) A 1
C C11A 0.6625(5) 0.1351(4) 0.6285(3) 0.0829(15) Uiso d 0.701(4) A 1
H H11A 0.6061 0.1021 0.6191 0.124 Uiso calc 0.701(4) A 1
H H11B 0.6305 0.2059 0.6423 0.124 Uiso calc 0.701(4) A 1
H H11C 0.7222 0.1305 0.5777 0.124 Uiso calc 0.701(4) A 1
C C12A 0.7591(5) -0.0252(4) 0.6773(4) 0.1011(17) Uiso d 0.701(4) A 1
H H12A 0.7035 -0.0580 0.6663 0.152 Uiso calc 0.701(4) A 1
H H12B 0.8188 -0.0271 0.6267 0.152 Uiso calc 0.701(4) A 1
H H12C 0.7883 -0.0605 0.7227 0.152 Uiso calc 0.701(4) A 1
C C10B 0.5924(7) 0.1386(9) 0.7394(8) 0.083(2) Uiso d 0.299(4) A 2
H H10D 0.5401 0.1031 0.7263 0.124 Uiso calc 0.299(4) A 2
H H10E 0.5803 0.1426 0.8001 0.124 Uiso calc 0.299(4) A 2
H H10F 0.5819 0.2066 0.7159 0.124 Uiso calc 0.299(4) A 2
C C11B 0.7348(12) 0.0506(11) 0.6129(5) 0.098(3) Uiso d 0.299(4) A 2
H H11D 0.6769 0.0194 0.6040 0.147 Uiso calc 0.299(4) A 2
H H11E 0.7402 0.1095 0.5765 0.147 Uiso calc 0.299(4) A 2
H H11F 0.8049 0.0021 0.5998 0.147 Uiso calc 0.299(4) A 2
C C12B 0.7181(11) -0.0169(7) 0.7545(8) 0.089(2) Uiso d 0.299(4) A 2
H H12D 0.6637 -0.0539 0.7475 0.134 Uiso calc 0.299(4) A 2
H H12E 0.7918 -0.0584 0.7353 0.134 Uiso calc 0.299(4) A 2
H H12F 0.7049 -0.0005 0.8136 0.134 Uiso calc 0.299(4) A 2
C C13 0.66787(14) 0.36548(12) 0.79695(12) 0.0517(7) Uani d 1 . .
H H13 0.6272 0.3145 0.8151 0.062 Uiso calc 1 . .
C C14 0.74940(15) 0.38772(13) 0.83266(10) 0.0475(7) Uani d 1 . .
H H14 0.7728 0.3542 0.8789 0.057 Uiso calc 1 . .
C C15 0.78976(13) 0.46886(13) 0.78714(12) 0.0479(7) Uani d 1 . .
H H15 0.8449 0.4991 0.7976 0.058 Uiso calc 1 . .
C C16 0.73318(15) 0.49676(12) 0.72329(11) 0.0496(7) Uani d 1 . .
H H16 0.7439 0.5490 0.6835 0.060 Uiso calc 1 . .
C C17 0.65784(14) 0.43287(15) 0.72935(11) 0.0517(7) Uani d 1 . .
H H17 0.6093 0.4349 0.6943 0.062 Uiso calc 1 . .
C C18 0.9270(2) 0.41749(15) 0.56372(13) 0.0699(10) Uani d 1 . .
H H18 0.9389 0.4819 0.5730 0.084 Uiso calc 1 . .
C C19 0.83144(17) 0.39720(14) 0.54610(13) 0.0617(8) Uani d 1 . .
H H19 0.7681 0.4457 0.5415 0.074 Uiso calc 1 . .
C C20 0.84714(16) 0.29177(15) 0.53661(13) 0.0552(7) Uani d 1 . .
H H20 0.7962 0.2573 0.5245 0.066 Uiso calc 1 . .
C C21 0.95243(17) 0.24689(14) 0.54838(12) 0.0585(8) Uani d 1 . .
H H21 0.9842 0.1771 0.5455 0.070 Uiso calc 1 . .
C C22 1.00180(14) 0.3246(2) 0.56513(12) 0.0743(11) Uani d 1 . .
H H22 1.0724 0.3159 0.5755 0.089 Uiso calc 1 . .
C C23 0.53417(16) 0.27195(15) 0.37623(13) 0.0259(4) Uani d 1 . .
C C24 0.56643(17) 0.31399(16) 0.43748(13) 0.0293(5) Uani d 1 . .
C C25 0.49734(19) 0.36692(17) 0.50575(14) 0.0351(5) Uani d 1 . .
C C26 0.38647(19) 0.37978(17) 0.51604(14) 0.0369(5) Uani d 1 . .
C C27 0.34887(17) 0.33839(16) 0.45860(14) 0.0328(5) Uani d 1 . .
C C28 0.42095(17) 0.28547(15) 0.39120(13) 0.0283(5) Uani d 1 . .
C C29 0.67605(17) 0.10434(15) 0.34827(13) 0.0290(5) Uani d 1 . .
C C30 0.77542(18) 0.08198(16) 0.36996(14) 0.0322(5) Uani d 1 . .
C C31 0.8078(2) -0.00110(18) 0.41655(16) 0.0416(6) Uani d 1 . .
C C32 0.7388(2) -0.06633(17) 0.44457(16) 0.0440(6) Uani d 1 . .
C C33 0.6386(2) -0.04764(17) 0.42578(15) 0.0394(6) Uani d 1 . .
C C34 0.60956(18) 0.03622(16) 0.37984(14) 0.0314(5) Uani d 1 . .
C C35 0.57823(16) 0.18643(16) 0.22220(13) 0.0286(5) Uani d 1 . .
C C36 0.59296(18) 0.09457(16) 0.18300(14) 0.0333(5) Uani d 1 . .
C C37 0.5508(2) 0.08297(19) 0.11677(15) 0.0409(6) Uani d 1 . .
C C38 0.4893(2) 0.1647(2) 0.08566(16) 0.0435(6) Uani d 1 . .
C C39 0.47201(19) 0.25690(19) 0.12106(15) 0.0388(5) Uani d 1 . .
C C40 0.51676(17) 0.26529(16) 0.18678(14) 0.0306(5) Uani d 1 . .
C C41 0.79519(17) 0.21253(16) 0.11253(13) 0.0292(5) Uani d 1 . .
C C42 0.84955(18) 0.11357(16) 0.11741(14) 0.0324(5) Uani d 1 . .
C C43 0.8606(2) 0.04069(17) 0.06001(16) 0.0400(6) Uani d 1 . .
C C44 0.8142(2) 0.06373(19) -0.00607(16) 0.0455(6) Uani d 1 . .
C C45 0.7565(2) 0.15938(19) -0.01305(14) 0.0400(6) Uani d 1 . .
C C46 0.74802(18) 0.23080(16) 0.04529(14) 0.0327(5) Uani d 1 . .
C C47 0.74840(17) 0.41262(16) 0.15988(13) 0.0291(5) Uani d 1 . .
C C48 0.67159(18) 0.48323(16) 0.21216(14) 0.0325(5) Uani d 1 . .
C C49 0.64114(19) 0.58268(17) 0.19104(17) 0.0398(6) Uani d 1 . .
C C50 0.6879(2) 0.61662(17) 0.11353(19) 0.0467(6) Uani d 1 . .
C C51 0.7663(2) 0.55051(19) 0.05963(16) 0.0452(6) Uani d 1 . .
C C52 0.79564(19) 0.45291(17) 0.08375(15) 0.0366(5) Uani d 1 . .
C C53 0.91714(17) 0.28909(15) 0.19566(13) 0.0281(4) Uani d 1 . .
C C54 1.01596(18) 0.25210(16) 0.13889(14) 0.0335(5) Uani d 1 . .
C C55 1.11764(18) 0.24930(17) 0.15358(17) 0.0395(6) Uani d 1 . .
C C56 1.12492(19) 0.28574(18) 0.22648(17) 0.0405(6) Uani d 1 . .
C C57 1.0302(2) 0.32661(18) 0.28417(16) 0.0385(5) Uani d 1 . .
C C58 0.93044(17) 0.32780(16) 0.26670(14) 0.0312(5) Uani d 1 . .
F F1 0.67535(10) 0.30374(11) 0.43197(8) 0.0391(3) Uani d 1 . .
F F2 0.53833(13) 0.40589(12) 0.56093(9) 0.0520(4) Uani d 1 . .
F F3 0.31647(13) 0.43285(12) 0.58047(9) 0.0563(4) Uani d 1 . .
F F4 0.23980(10) 0.35074(10) 0.46769(9) 0.0447(4) Uani d 1 . .
F F5 0.37404(10) 0.24591(10) 0.34052(8) 0.0384(3) Uani d 1 . .
F F6 0.84787(10) 0.14335(10) 0.34862(9) 0.0401(3) Uani d 1 . .
F F7 0.90530(13) -0.01638(12) 0.43567(11) 0.0603(4) Uani d 1 . .
F F8 0.76925(15) -0.14715(11) 0.48968(11) 0.0651(5) Uani d 1 . .
F F9 0.57076(13) -0.11164(11) 0.45179(10) 0.0538(4) Uani d 1 . .
F F10 0.50912(11) 0.05135(10) 0.36506(9) 0.0403(3) Uani d 1 . .
F F11 0.65509(11) 0.01120(9) 0.20768(9) 0.0411(3) Uani d 1 . .
F F12 0.57139(15) -0.00692(12) 0.08071(10) 0.0599(4) Uani d 1 . .
F F13 0.44963(15) 0.15406(14) 0.02003(10) 0.0652(5) Uani d 1 . .
F F14 0.41377(13) 0.33750(12) 0.09076(10) 0.0556(4) Uani d 1 . .
F F15 0.49879(11) 0.35877(9) 0.21779(8) 0.0370(3) Uani d 1 . .
F F16 0.89746(11) 0.08421(9) 0.18083(9) 0.0406(3) Uani d 1 . .
F F17 0.91750(13) -0.05302(10) 0.06875(10) 0.0570(4) Uani d 1 . .
F F18 0.82371(17) -0.00562(13) -0.06316(11) 0.0703(5) Uani d 1 . .
F F19 0.70551(15) 0.18250(12) -0.07546(9) 0.0591(4) Uani d 1 . .
F F20 0.68685(11) 0.32214(10) 0.03376(8) 0.0402(3) Uani d 1 . .
F F21 0.62084(11) 0.45871(9) 0.29049(8) 0.0379(3) Uani d 1 . .
F F22 0.56761(12) 0.64748(10) 0.24648(11) 0.0551(4) Uani d 1 . .
F F23 0.65937(16) 0.71307(11) 0.09263(12) 0.0713(5) Uani d 1 . .
F F24 0.81554(16) 0.58198(12) -0.01608(11) 0.0698(5) Uani d 1 . .
F F25 0.87523(12) 0.39252(10) 0.02851(9) 0.0485(4) Uani d 1 . .
F F26 1.01811(11) 0.21525(11) 0.06457(8) 0.0436(3) Uani d 1 . .
F F27 1.20962(11) 0.21015(11) 0.09655(11) 0.0557(4) Uani d 1 . .
F F28 1.22255(12) 0.28281(12) 0.24214(11) 0.0591(4) Uani d 1 . .
F F29 1.03531(13) 0.36563(13) 0.35548(10) 0.0558(4) Uani d 1 . .
F F30 0.84025(11) 0.37121(10) 0.32578(8) 0.0401(3) Uani d 1 . .
O O1 0.71908(12) 0.26558(11) 0.26572(10) 0.0268(3) Uani d 1 . .
Zr Zr1 0.84257(2) 0.32484(2) 0.68602(2) 0.03081(6) Uani d 1 . .
H H1 0.733(2) 0.2889(19) 0.3016(16) 0.034(8) Uiso d 1 . .
H H2 1.002(3) 0.128(2) 0.782(2) 0.076(10) Uiso d 1 . .

loop_
_atom_site_aniso_label
_atom_site_aniso_U_11
_atom_site_aniso_U_22
_atom_site_aniso_U_33
_atom_site_aniso_U_12
_atom_site_aniso_U_13
_atom_site_aniso_U_23
B1 0.0244(11) 0.0262(11) 0.0289(12) -0.0044(9) -0.0053(9) -0.0019(10)
B2 0.0282(12) 0.0297(12) 0.0230(11) -0.0063(9) -0.0046(9) -0.0017(9)
C1 0.0434(14) 0.0499(14) 0.0320(13) -0.0175(11) 0.0031(11) -0.0078(11)
C2 0.0413(13) 0.0364(13) 0.0460(15) -0.0085(11) -0.0133(11) 0.0039(11)
C3 0.0459(14) 0.0430(14) 0.0399(14) -0.0163(11) -0.0089(11) -0.0001(11)
C4 0.0512(16) 0.0533(16) 0.0495(16) -0.0141(13) -0.0085(13) -0.0127(13)
C5 0.0407(13) 0.0459(14) 0.0378(13) -0.0111(11) -0.0106(11) -0.0049(11)
C6 0.076(2) 0.082(2) 0.116(3) -0.050(2) -0.051(2) 0.029(2)
C7 0.092(3) 0.120(3) 0.0457(18) -0.055(2) -0.0184(18) -0.0064(19)
C8 0.0468(19) 0.108(3) 0.148(4) -0.0011(19) -0.025(2) -0.065(3)
C9 0.0671(19) 0.0606(18) 0.0601(19) -0.0289(15) -0.0185(15) -0.0140(15)
C13 0.0380(14) 0.0508(16) 0.0553(17) -0.0099(12) 0.0110(12) -0.0091(13)
C14 0.0481(15) 0.0481(15) 0.0373(14) -0.0008(12) -0.0005(12) -0.0056(12)
C15 0.0457(14) 0.0425(14) 0.0514(16) -0.0101(11) -0.0007(13) -0.0124(12)
C16 0.0521(15) 0.0378(14) 0.0507(16) 0.0008(12) -0.0061(13) -0.0016(12)
C17 0.0350(13) 0.0566(16) 0.0587(18) 0.0051(12) -0.0119(12) -0.0148(14)
C18 0.107(3) 0.068(2) 0.0350(15) -0.046(2) 0.0052(17) 0.0036(14)
C19 0.074(2) 0.0589(18) 0.0399(15) 0.0079(15) -0.0128(15) 0.0104(13)
C20 0.0660(19) 0.0672(19) 0.0375(14) -0.0172(15) -0.0198(13) 0.0026(13)
C21 0.0674(19) 0.0608(18) 0.0311(14) 0.0161(15) -0.0073(13) -0.0004(13)
C22 0.0392(15) 0.161(4) 0.0248(13) -0.034(2) -0.0023(12) 0.0045(18)
C23 0.0281(10) 0.0251(10) 0.0259(10) -0.0073(8) -0.0078(8) 0.0020(8)
C24 0.0273(10) 0.0323(11) 0.0275(11) -0.0065(8) -0.0047(9) -0.0009(9)
C25 0.0433(13) 0.0378(12) 0.0262(11) -0.0128(10) -0.0075(10) -0.0047(9)
C26 0.0396(13) 0.0321(11) 0.0304(12) -0.0040(10) 0.0051(10) -0.0048(9)
C27 0.0247(10) 0.0315(11) 0.0371(12) -0.0041(9) -0.0007(9) 0.0048(9)
C28 0.0285(10) 0.0284(11) 0.0295(11) -0.0069(8) -0.0092(9) 0.0016(9)
C29 0.0314(11) 0.0277(11) 0.0259(11) -0.0039(8) -0.0044(9) -0.0038(9)
C30 0.0324(11) 0.0310(11) 0.0317(11) -0.0044(9) -0.0068(9) 0.0001(9)
C31 0.0402(13) 0.0392(13) 0.0438(14) 0.0023(10) -0.0164(11) 0.0015(11)
C32 0.0561(16) 0.0296(12) 0.0404(14) 0.0006(11) -0.0114(12) 0.0091(10)
C33 0.0508(15) 0.0296(11) 0.0340(12) -0.0104(10) -0.0021(11) 0.0012(10)
C34 0.0316(11) 0.0322(11) 0.0296(11) -0.0057(9) -0.0060(9) -0.0036(9)
C35 0.0259(10) 0.0310(11) 0.0286(11) -0.0072(8) -0.0043(9) -0.0033(9)
C36 0.0358(12) 0.0303(11) 0.0338(12) -0.0085(9) -0.0066(10) -0.0031(9)
C37 0.0457(14) 0.0435(14) 0.0365(13) -0.0166(11) -0.0066(11) -0.0139(11)
C38 0.0430(14) 0.0616(17) 0.0336(13) -0.0150(12) -0.0178(11) -0.0094(12)
C39 0.0348(12) 0.0491(14) 0.0335(12) -0.0054(10) -0.0133(10) 0.0003(11)
C40 0.0291(11) 0.0318(11) 0.0308(11) -0.0061(9) -0.0062(9) -0.0052(9)
C41 0.0288(10) 0.0303(11) 0.0270(11) -0.0066(8) -0.0027(9) -0.0035(9)
C42 0.0332(11) 0.0341(12) 0.0288(11) -0.0080(9) -0.0040(9) -0.0040(9)
C43 0.0400(13) 0.0323(12) 0.0415(14) -0.0039(10) 0.0005(11) -0.0099(10)
C44 0.0559(16) 0.0429(14) 0.0360(14) -0.0139(12) -0.0011(12) -0.0174(11)
C45 0.0505(14) 0.0475(14) 0.0263(12) -0.0170(11) -0.0105(11) -0.0048(10)
C46 0.0370(12) 0.0319(11) 0.0283(11) -0.0087(9) -0.0048(9) -0.0011(9)
C47 0.0309(11) 0.0293(11) 0.0299(11) -0.0089(9) -0.0102(9) -0.0015(9)
C48 0.0334(11) 0.0311(11) 0.0357(12) -0.0081(9) -0.0121(10) -0.0021(9)
C49 0.0354(12) 0.0297(12) 0.0558(16) -0.0027(9) -0.0159(11) -0.0053(11)
C50 0.0530(15) 0.0264(12) 0.0660(18) -0.0074(11) -0.0272(14) 0.0097(12)
C51 0.0579(16) 0.0403(13) 0.0418(14) -0.0178(12) -0.0168(12) 0.0135(11)
C52 0.0402(13) 0.0342(12) 0.0351(12) -0.0090(10) -0.0071(10) -0.0007(10)
C53 0.0307(10) 0.0251(10) 0.0289(11) -0.0082(8) -0.0064(9) 0.0007(8)
C54 0.0347(12) 0.0308(11) 0.0345(12) -0.0091(9) -0.0052(10) -0.0017(9)
C55 0.0275(11) 0.0348(12) 0.0523(15) -0.0063(9) -0.0029(10) -0.0013(11)
C56 0.0302(12) 0.0384(13) 0.0593(17) -0.0121(10) -0.0196(11) 0.0052(12)
C57 0.0418(13) 0.0424(13) 0.0398(13) -0.0182(11) -0.0180(11) 0.0023(11)
C58 0.0305(11) 0.0322(11) 0.0317(12) -0.0112(9) -0.0053(9) -0.0005(9)
F1 0.0294(7) 0.0595(8) 0.0317(7) -0.0124(6) -0.0090(5) -0.0080(6)
F2 0.0571(9) 0.0655(10) 0.0360(8) -0.0182(8) -0.0071(7) -0.0207(7)
F3 0.0502(9) 0.0613(10) 0.0441(8) -0.0036(7) 0.0105(7) -0.0217(7)
F4 0.0251(6) 0.0481(8) 0.0534(9) -0.0038(6) 0.0001(6) 0.0027(7)
F5 0.0288(6) 0.0502(8) 0.0395(7) -0.0119(6) -0.0101(6) -0.0055(6)
F6 0.0315(7) 0.0410(7) 0.0508(8) -0.0096(6) -0.0156(6) 0.0071(6)
F7 0.0478(9) 0.0584(10) 0.0765(12) 0.0018(7) -0.0328(8) 0.0160(8)
F8 0.0813(12) 0.0402(8) 0.0711(11) -0.0026(8) -0.0275(9) 0.0239(8)
F9 0.0671(10) 0.0394(8) 0.0545(9) -0.0230(7) -0.0066(8) 0.0117(7)
F10 0.0374(7) 0.0407(7) 0.0463(8) -0.0156(6) -0.0110(6) 0.0044(6)
F11 0.0515(8) 0.0279(7) 0.0414(8) -0.0040(6) -0.0095(6) -0.0060(6)
F12 0.0816(12) 0.0508(9) 0.0539(10) -0.0201(8) -0.0184(9) -0.0239(8)
F13 0.0729(11) 0.0857(12) 0.0507(10) -0.0167(9) -0.0363(9) -0.0176(9)
F14 0.0563(9) 0.0646(10) 0.0487(9) 0.0023(8) -0.0310(8) 0.0012(8)
F15 0.0427(7) 0.0303(7) 0.0386(7) -0.0013(6) -0.0155(6) -0.0034(6)
F16 0.0434(8) 0.0339(7) 0.0436(8) -0.0021(6) -0.0137(6) -0.0019(6)
F17 0.0633(10) 0.0335(8) 0.0652(11) 0.0039(7) -0.0079(8) -0.0169(7)
F18 0.1024(14) 0.0572(10) 0.0512(10) -0.0145(10) -0.0137(10) -0.0310(8)
F19 0.0895(12) 0.0646(10) 0.0352(8) -0.0253(9) -0.0287(8) -0.0044(7)
F20 0.0495(8) 0.0391(7) 0.0352(7) -0.0069(6) -0.0183(6) 0.0004(6)
F21 0.0392(7) 0.0352(7) 0.0349(7) -0.0058(6) -0.0008(6) -0.0078(6)
F22 0.0471(8) 0.0335(7) 0.0785(11) 0.0037(6) -0.0113(8) -0.0148(7)
F23 0.0904(13) 0.0339(8) 0.0910(14) -0.0052(8) -0.0359(11) 0.0204(8)
F24 0.0966(14) 0.0562(10) 0.0526(10) -0.0241(9) -0.0099(9) 0.0259(8)
F25 0.0550(9) 0.0454(8) 0.0354(8) -0.0113(7) 0.0071(7) 0.0018(6)
F26 0.0355(7) 0.0539(8) 0.0371(8) -0.0088(6) 0.0011(6) -0.0134(6)
F27 0.0276(7) 0.0553(9) 0.0757(11) -0.0061(6) 0.0032(7) -0.0135(8)
F28 0.0360(8) 0.0666(10) 0.0839(12) -0.0153(7) -0.0278(8) 0.0012(9)
F29 0.0571(9) 0.0772(11) 0.0469(9) -0.0301(8) -0.0231(8) -0.0057(8)
F30 0.0365(7) 0.0507(8) 0.0343(7) -0.0152(6) -0.0026(6) -0.0134(6)
O1 0.0281(8) 0.0298(8) 0.0243(8) -0.0091(6) -0.0065(6) -0.0033(6)
Zr1 0.02742(11) 0.03248(11) 0.03073(12) -0.00538(8) -0.00494(8) 0.00140(9)

loop_
_atom_type_symbol
_atom_type_description
_atom_type_scat_dispersion_real
_atom_type_scat_dispersion_imag
_atom_type_scat_source
C C 0.0033 0.0016 'International Tables Vol C Tables 4.2.6.8 and 6.1.1.4'
H H 0.0000 0.0000 'International Tables Vol C Tables 4.2.6.8 and 6.1.1.4'
B B 0.0013 0.0007 'International Tables Vol C Tables 4.2.6.8 and 6.1.1.4'
F F 0.0171 0.0103 'International Tables Vol C Tables 4.2.6.8 and 6.1.1.4'
Zr Zr -2.9673 0.5597 'International Tables Vol C Tables 4.2.6.8 and 6.1.1.4'
O O 0.0106 0.0060 'International Tables Vol C Tables 4.2.6.8 and 6.1.1.4'

loop_
_geom_angle_atom_site_label_1
_geom_angle_atom_site_label_2
_geom_angle_atom_site_label_3
_geom_angle
O1 B1 C35 107.31(17)
O1 B1 C29 109.15(17)
C35 B1 C29 115.91(18)
O1 B1 C23 107.78(16)
C35 B1 C23 113.25(17)
C29 B1 C23 103.14(17)
O1 B2 C41 106.53(16)
O1 B2 C47 108.88(16)
C41 B2 C47 116.31(19)
O1 B2 C53 107.65(17)
C41 B2 C53 111.91(17)
C47 B2 C53 105.27(17)
C2 C1 C5 124.4(3)
C2 C1 Zr1 89.37(18)
C5 C1 Zr1 146.15(18)
C1 C2 C3 128.2(3)
C1 C2 Zr1 60.23(16)
C3 C2 Zr1 68.00(15)
C1 C2 H2 122(2)
C3 C2 H2 109(2)
Zr1 C2 H2 177(2)
C4 C3 C2 175.8(3)
C4 C3 Zr1 96.9(2)
C2 C3 Zr1 79.16(15)
C3 C4 C9 167.8(3)
C3 C4 Zr1 58.49(17)
C9 C4 Zr1 133.6(2)
C8 C5 C7 111.1(3)
C8 C5 C6 107.9(3)
C7 C5 C6 108.6(3)
C8 C5 C1 111.2(2)
C7 C5 C1 108.2(2)
C6 C5 C1 109.9(2)
C5 C6 H6A 109.5
C5 C6 H6B 109.5
H6A C6 H6B 109.5
C5 C6 H6C 109.5
H6A C6 H6C 109.5
H6B C6 H6C 109.5
C5 C7 H7A 109.5
C5 C7 H7B 109.5
H7A C7 H7B 109.5
C5 C7 H7C 109.5
H7A C7 H7C 109.5
H7B C7 H7C 109.5
C5 C8 H8A 109.5
C5 C8 H8B 109.5
H8A C8 H8B 109.5
C5 C8 H8C 109.5
H8A C8 H8C 109.5
H8B C8 H8C 109.5
C4 C9 C11B 111.2(6)
C4 C9 C12A 108.3(3)
C4 C9 C10B 113.8(6)
C11B C9 C10B 117.1(7)
C4 C9 C10A 110.3(3)
C12A C9 C10A 114.1(4)
C4 C9 C11A 111.2(3)
C12A C9 C11A 107.6(4)
C10A C9 C11A 105.2(4)
C4 C9 C12B 103.7(6)
C11B C9 C12B 106.0(7)
C10B C9 C12B 103.5(7)
C9 C10A H10A 109.5
C9 C10A H10B 109.5
H10A C10A H10B 109.5
C9 C10A H10C 109.5
H10A C10A H10C 109.5
H10B C10A H10C 109.5
C9 C11A H11A 109.5
C9 C11A H11B 109.5
H11A C11A H11B 109.5
C9 C11A H11C 109.5
H11A C11A H11C 109.5
H11B C11A H11C 109.5
C9 C12A H12A 109.5
C9 C12A H12B 109.5
H12A C12A H12B 109.5
C9 C12A H12C 109.5
H12A C12A H12C 109.5
H12B C12A H12C 109.5
C9 C10B H10D 109.5
C9 C10B H10E 109.5
H10D C10B H10E 109.5
C9 C10B H10F 109.5
H10D C10B H10F 109.5
H10E C10B H10F 109.5
C9 C11B H11D 109.5
C9 C11B H11E 109.5
H11D C11B H11E 109.5
C9 C11B H11F 109.5
H11D C11B H11F 109.5
H11E C11B H11F 109.5
C9 C12B H12D 109.5
C9 C12B H12E 109.5
H12D C12B H12E 109.5
C9 C12B H12F 109.5
H12D C12B H12F 109.5
H12E C12B H12F 109.5
C17 C13 C14 108.0
C17 C13 Zr1 72.33(7)
C14 C13 Zr1 74.73(7)
C17 C13 H13 126.0
C14 C13 H13 126.0
Zr1 C13 H13 118.8
C15 C14 C13 108.0
C15 C14 Zr1 73.30(6)
C13 C14 Zr1 72.45(7)
C15 C14 H14 126.0
C13 C14 H14 126.0
Zr1 C14 H14 120.1
C14 C15 C16 108.0
C14 C15 Zr1 74.01(6)
C16 C15 Zr1 72.14(7)
C14 C15 H15 126.0
C16 C15 H15 126.0
Zr1 C15 H15 119.7
C17 C16 C15 108.0
C17 C16 Zr1 72.85(7)
C15 C16 Zr1 74.88(7)
C17 C16 H16 126.0
C15 C16 H16 126.0
Zr1 C16 H16 118.2
C13 C17 C16 108.0
C13 C17 Zr1 74.47(7)
C16 C17 Zr1 73.84(7)
C13 C17 H17 126.0
C16 C17 H17 126.0
Zr1 C17 H17 117.7
C22 C18 C19 108.0
C22 C18 Zr1 73.89(7)
C19 C18 Zr1 74.41(8)
C22 C18 H18 126.0
C19 C18 H18 126.0
Zr1 C18 H18 117.7
C20 C19 C18 108.0
C20 C19 Zr1 74.79(8)
C18 C19 Zr1 72.28(7)
C20 C19 H19 126.0
C18 C19 H19 126.0
Zr1 C19 H19 118.8
C19 C20 C21 108.0
C19 C20 Zr1 72.31(7)
C21 C20 Zr1 73.34(7)
C19 C20 H20 126.0
C21 C20 H20 126.0
Zr1 C20 H20 120.2
C20 C21 C22 108.0
C20 C21 Zr1 73.91(7)
C22 C21 Zr1 72.06(7)
C20 C21 H21 126.0
C22 C21 H21 126.0
Zr1 C21 H21 119.9
C18 C22 C21 108.0
C18 C22 Zr1 72.70(7)
C21 C22 Zr1 74.90(8)
C18 C22 H22 126.0
C21 C22 H22 126.0
Zr1 C22 H22 118.3
C24 C23 C28 112.72(19)
C24 C23 B1 120.32(18)
C28 C23 B1 126.75(19)
F1 C24 C25 115.3(2)
F1 C24 C23 118.95(18)
C25 C24 C23 125.7(2)
F2 C25 C26 120.7(2)
F2 C25 C24 120.5(2)
C26 C25 C24 118.8(2)
F3 C26 C27 120.8(2)
F3 C26 C25 120.7(2)
C27 C26 C25 118.5(2)
F4 C27 C26 119.25(19)
F4 C27 C28 119.9(2)
C26 C27 C28 120.8(2)
F5 C28 C27 115.20(19)
F5 C28 C23 121.45(18)
C27 C28 C23 123.3(2)
C30 C29 C34 113.41(19)
C30 C29 B1 127.16(19)
C34 C29 B1 119.08(19)
F6 C30 C31 114.6(2)
F6 C30 C29 121.46(19)
C31 C30 C29 123.9(2)
F7 C31 C32 120.4(2)
F7 C31 C30 120.0(2)
C32 C31 C30 119.6(2)
F8 C32 C33 120.6(2)
F8 C32 C31 120.2(2)
C33 C32 C31 119.2(2)
F9 C33 C32 119.9(2)
F9 C33 C34 120.9(2)
C32 C33 C34 119.2(2)
F10 C34 C33 116.2(2)
F10 C34 C29 119.13(19)
C33 C34 C29 124.6(2)
C40 C35 C36 112.9(2)
C40 C35 B1 120.82(18)
C36 C35 B1 126.22(19)
F11 C36 C37 115.9(2)
F11 C36 C35 120.2(2)
C37 C36 C35 123.8(2)
F12 C37 C36 120.4(2)
F12 C37 C38 119.7(2)
C36 C37 C38 119.9(2)
F13 C38 C39 120.7(2)
F13 C38 C37 120.0(2)
C39 C38 C37 119.3(2)
F14 C39 C38 120.0(2)
F14 C39 C40 121.0(2)
C38 C39 C40 118.9(2)
F15 C40 C39 116.06(19)
F15 C40 C35 118.8(2)
C39 C40 C35 125.2(2)
C46 C41 C42 113.3(2)
C46 C41 B2 126.49(19)
C42 C41 B2 120.2(2)
F16 C42 C43 115.7(2)
F16 C42 C41 119.9(2)
C43 C42 C41 124.3(2)
F17 C43 C44 120.2(2)
F17 C43 C42 120.1(2)
C44 C43 C42 119.7(2)
F18 C44 C43 121.1(2)
F18 C44 C45 120.1(3)
C43 C44 C45 118.9(2)
F19 C45 C44 119.9(2)
F19 C45 C46 120.2(2)
C44 C45 C46 119.9(2)
F20 C46 C45 115.1(2)
F20 C46 C41 121.0(2)
C45 C46 C41 123.9(2)
C48 C47 C52 112.9(2)
C48 C47 B2 127.54(19)
C52 C47 B2 119.34(19)
F21 C48 C49 114.5(2)
F21 C48 C47 121.25(19)
C49 C48 C47 124.2(2)
F22 C49 C50 119.6(2)
F22 C49 C48 120.6(2)
C50 C49 C48 119.8(2)
F23 C50 C51 121.1(2)
F23 C50 C49 120.3(2)
C51 C50 C49 118.6(2)
F24 C51 C52 120.3(2)
F24 C51 C50 120.0(2)
C52 C51 C50 119.7(2)
F25 C52 C51 116.6(2)
F25 C52 C47 118.73(19)
C51 C52 C47 124.7(2)
C58 C53 C54 113.1(2)
C58 C53 B2 121.19(18)
C54 C53 B2 125.7(2)
F26 C54 C55 115.2(2)
F26 C54 C53 121.0(2)
C55 C54 C53 123.8(2)
F27 C55 C56 119.5(2)
F27 C55 C54 120.4(2)
C56 C55 C54 120.1(2)
F28 C56 C55 120.9(2)
F28 C56 C57 120.0(2)
C55 C56 C57 119.1(2)
F29 C57 C56 120.2(2)
F29 C57 C58 121.0(2)
C56 C57 C58 118.7(2)
F30 C58 C53 119.30(19)
F30 C58 C57 115.6(2)
C53 C58 C57 125.1(2)
B1 O1 B2 140.58(18)
B1 O1 H1 110.4(19)
B2 O1 H1 109.0(19)
C1 Zr1 C3 63.23(9)
C1 Zr1 C18 100.98(9)
C3 Zr1 C18 136.21(8)
C1 Zr1 C17 135.79(7)
C3 Zr1 C17 118.55(8)
C18 Zr1 C17 101.29(8)
C1 Zr1 C22 77.84(7)
C3 Zr1 C22 103.64(9)
C18 Zr1 C22 33.4
C17 Zr1 C22 134.23(7)
C1 Zr1 C16 116.49(8)
C3 Zr1 C16 143.21(7)
C18 Zr1 C16 80.53(7)
C17 Zr1 C16 33.3
C22 Zr1 C16 112.32(8)
C1 Zr1 C19 132.07(8)
C3 Zr1 C19 131.40(8)
C18 Zr1 C19 33.3
C17 Zr1 C19 82.58(6)
C22 Zr1 C19 55.1
C16 Zr1 C19 78.42(6)
C1 Zr1 C13 110.14(7)
C3 Zr1 C13 89.50(7)
C18 Zr1 C13 133.39(7)
C17 Zr1 C13 33.2
C22 Zr1 C13 166.77(8)
C16 Zr1 C13 54.9
C19 Zr1 C13 114.67(6)
C1 Zr1 C21 91.49(8)
C3 Zr1 C21 83.51(7)
C18 Zr1 C21 55.0
C17 Zr1 C21 132.38(6)
C22 Zr1 C21 33.0
C16 Zr1 C21 131.87(5)
C19 Zr1 C21 54.7
C13 Zr1 C21 151.26(7)
C1 Zr1 C15 85.15(7)
C3 Zr1 C15 120.69(7)
C18 Zr1 C15 96.22(6)
C17 Zr1 C15 54.8
C22 Zr1 C15 117.67(7)
C16 Zr1 C15 33.0
C19 Zr1 C15 107.37(6)
C13 Zr1 C15 54.5
C21 Zr1 C15 149.83(7)
C1 Zr1 C20 124.24(8)
C3 Zr1 C20 98.49(8)
C18 Zr1 C20 54.9
C17 Zr1 C20 99.78(6)
C22 Zr1 C20 54.7
C16 Zr1 C20 108.20(6)
C19 Zr1 C20 32.9
C13 Zr1 C20 122.54(7)
C21 Zr1 C20 32.8
C15 Zr1 C20 139.66(6)
C1 Zr1 C14 81.68(7)
C3 Zr1 C14 90.97(7)
C18 Zr1 C14 128.86(6)
C17 Zr1 C14 54.7
C22 Zr1 C14 145.77(7)
C16 Zr1 C14 54.6
C19 Zr1 C14 132.40(5)
C13 Zr1 C14 32.8
C21 Zr1 C14 172.66(6)
C15 Zr1 C14 32.7
C20 Zr1 C14 153.94(6)

loop_
_geom_bond_atom_site_label_1
_geom_bond_atom_site_label_2
_geom_bond_distance
B1 O1 1.560(3)
B1 C35 1.622(3)
B1 C29 1.641(3)
B1 C23 1.658(3)
B2 O1 1.567(3)
B2 C41 1.628(3)
B2 C47 1.642(3)
B2 C53 1.658(3)
C1 C2 1.314(3)
C1 C5 1.529(4)
C1 Zr1 2.255(3)
C2 C3 1.434(4)
C2 Zr1 2.597(3)
C2 H2 0.96(3)
C3 C4 1.197(4)
C3 Zr1 2.452(2)
C4 C9 1.473(4)
C4 Zr1 2.855(3)
C5 C8 1.504(4)
C5 C7 1.507(4)
C5 C6 1.520(4)
C6 H6A 0.9800
C6 H6B 0.9800
C6 H6C 0.9800
C7 H7A 0.9800
C7 H7B 0.9800
C7 H7C 0.9800
C8 H8A 0.9800
C8 H8B 0.9800
C8 H8C 0.9800
C9 C11B 1.494(7)
C9 C12A 1.505(5)
C9 C10B 1.516(7)
C9 C10A 1.519(5)
C9 C11A 1.558(5)
C9 C12B 1.564(7)
C10A H10A 0.9800
C10A H10B 0.9800
C10A H10C 0.9800
C11A H11A 0.9800
C11A H11B 0.9800
C11A H11C 0.9800
C12A H12A 0.9800
C12A H12B 0.9800
C12A H12C 0.9800
C10B H10D 0.9800
C10B H10E 0.9800
C10B H10F 0.9800
C11B H11D 0.9800
C11B H11E 0.9800
C11B H11F 0.9800
C12B H12D 0.9800
C12B H12E 0.9800
C12B H12F 0.9800
C13 C17 1.4200
C13 C14 1.4200
C13 Zr1 2.4982(17)
C13 H13 0.9500
C14 C15 1.4200
C14 Zr1 2.5277(17)
C14 H14 0.9500
C15 C16 1.4200
C15 Zr1 2.5186(18)
C15 H15 0.9500
C16 C17 1.4200
C16 Zr1 2.4832(18)
C16 H16 0.9500
C17 Zr1 2.4705(18)
C17 H17 0.9500
C18 C22 1.4200
C18 C19 1.4200
C18 Zr1 2.4624(19)
C18 H18 0.9500
C19 C20 1.4200
C19 Zr1 2.4900(19)
C19 H19 0.9500
C20 C21 1.4200
C20 Zr1 2.522(2)
C20 H20 0.9500
C21 C22 1.4200
C21 Zr1 2.5147(19)
C21 H21 0.9500
C22 Zr1 2.4779(18)
C22 H22 0.9500
C23 C24 1.382(3)
C23 C28 1.390(3)
C24 F1 1.361(2)
C24 C25 1.378(3)
C25 F2 1.347(3)
C25 C26 1.369(3)
C26 F3 1.340(2)
C26 C27 1.367(4)
C27 F4 1.350(2)
C27 C28 1.381(3)
C28 F5 1.344(3)
C29 C30 1.383(3)
C29 C34 1.390(3)
C30 F6 1.354(3)
C30 C31 1.382(3)
C31 F7 1.342(3)
C31 C32 1.372(4)
C32 F8 1.339(3)
C32 C33 1.371(4)
C33 F9 1.344(3)
C33 C34 1.373(3)
C34 F10 1.348(3)
C35 C40 1.387(3)
C35 C36 1.398(3)
C36 F11 1.349(3)
C36 C37 1.370(3)
C37 F12 1.339(3)
C37 C38 1.377(4)
C38 F13 1.339(3)
C38 C39 1.367(4)
C39 F14 1.340(3)
C39 C40 1.374(3)
C40 F15 1.352(2)
C41 C46 1.384(3)
C41 C42 1.388(3)
C42 F16 1.347(3)
C42 C43 1.374(3)
C43 F17 1.349(3)
C43 C44 1.364(4)
C44 F18 1.340(3)
C44 C45 1.370(4)
C45 F19 1.347(3)
C45 C46 1.378(3)
C46 F20 1.355(3)
C47 C48 1.381(3)
C47 C52 1.392(3)
C48 F21 1.355(3)
C48 C49 1.379(3)
C49 F22 1.347(3)
C49 C50 1.373(4)
C50 F23 1.337(3)
C50 C51 1.369(4)
C51 F24 1.346(3)
C51 C52 1.368(3)
C52 F25 1.347(3)
C53 C58 1.379(3)
C53 C54 1.391(3)
C54 F26 1.346(3)
C54 C55 1.384(3)
C55 F27 1.342(3)
C55 C56 1.362(4)
C56 F28 1.339(3)
C56 C57 1.375(4)
C57 F29 1.343(3)
C57 C58 1.384(3)
C58 F30 1.362(2)
O1 H1 0.76(3)

loop_
_geom_hbond_atom_site_label_D
_geom_hbond_atom_site_label_H
_geom_hbond_atom_site_label_A
_geom_hbond_distance_DH
_geom_hbond_distance_HA
_geom_hbond_distance_DA
_geom_hbond_angle_DHA
O1 H1 F1 0.76(3) 2.10(3) 2.722(2) 139(2)
O1 H1 F30 0.76(3) 2.08(3) 2.723(2) 142(2)

loop_
_geom_torsion_atom_site_label_1
_geom_torsion_atom_site_label_2
_geom_torsion_atom_site_label_3
_geom_torsion_atom_site_label_4
_geom_torsion
C5 C1 C2 C3 177.6(2)
Zr1 C1 C2 C3 0.0(3)
C5 C1 C2 Zr1 177.6(3)
C1 C2 C3 Zr1 0.0(3)
Zr1 C3 C4 C9 174.4(13)
C2 C1 C5 C8 51.8(4)
Zr1 C1 C5 C8 -132.4(3)
C2 C1 C5 C7 -70.5(3)
Zr1 C1 C5 C7 105.3(3)
C2 C1 C5 C6 171.1(3)
Zr1 C1 C5 C6 -13.1(4)
C3 C4 C9 C11B -94.7(15)
Zr1 C4 C9 C11B 78.7(6)
C3 C4 C9 C12A -31.3(15)
Zr1 C4 C9 C12A 142.1(3)
C3 C4 C9 C10B 130.5(14)
Zr1 C4 C9 C10B -56.1(7)
C3 C4 C9 C10A 94.3(14)
Zr1 C4 C9 C10A -92.4(4)
C3 C4 C9 C11A -149.4(13)
Zr1 C4 C9 C11A 24.0(4)
C3 C4 C9 C12B 18.8(15)
Zr1 C4 C9 C12B -167.8(5)
C17 C13 C14 C15 0.0
Zr1 C13 C14 C15 65.19(7)
C17 C13 C14 Zr1 -65.19(7)
C13 C14 C15 C16 0.0
Zr1 C14 C15 C16 64.63(7)
C13 C14 C15 Zr1 -64.63(7)
C14 C15 C16 C17 0.0
Zr1 C15 C16 C17 65.86(6)
C14 C15 C16 Zr1 -65.86(6)
C14 C13 C17 C16 0.0
Zr1 C13 C17 C16 -66.79(7)
C14 C13 C17 Zr1 66.79(7)
C15 C16 C17 C13 0.0
Zr1 C16 C17 C13 67.21(7)
C15 C16 C17 Zr1 -67.21(7)
C22 C18 C19 C20 0.0
Zr1 C18 C19 C20 -66.83(7)
C22 C18 C19 Zr1 66.83(7)
C18 C19 C20 C21 0.0
Zr1 C19 C20 C21 -65.16(7)
C18 C19 C20 Zr1 65.16(7)
C19 C20 C21 C22 0.0
Zr1 C20 C21 C22 -64.48(7)
C19 C20 C21 Zr1 64.48(7)
C19 C18 C22 C21 0.0
Zr1 C18 C22 C21 67.17(8)
C19 C18 C22 Zr1 -67.17(8)
C20 C21 C22 C18 0.0
Zr1 C21 C22 C18 -65.70(7)
C20 C21 C22 Zr1 65.70(7)
O1 B1 C23 C24 -46.7(2)
C35 B1 C23 C24 -165.22(18)
C29 B1 C23 C24 68.7(2)
O1 B1 C23 C28 139.0(2)
C35 B1 C23 C28 20.5(3)
C29 B1 C23 C28 -105.6(2)
C28 C23 C24 F1 178.08(18)
B1 C23 C24 F1 3.0(3)
C28 C23 C24 C25 -1.9(3)
B1 C23 C24 C25 -177.0(2)
F1 C24 C25 F2 1.0(3)
C23 C24 C25 F2 -179.0(2)
F1 C24 C25 C26 -179.50(19)
C23 C24 C25 C26 0.5(3)
F2 C25 C26 F3 1.1(3)
C24 C25 C26 F3 -178.4(2)
F2 C25 C26 C27 -179.7(2)
C24 C25 C26 C27 0.8(3)
F3 C26 C27 F4 -0.6(3)
C25 C26 C27 F4 -179.7(2)
F3 C26 C27 C28 178.6(2)
C25 C26 C27 C28 -0.6(3)
F4 C27 C28 F5 -2.7(3)
C26 C27 C28 F5 178.11(19)
F4 C27 C28 C23 178.12(18)
C26 C27 C28 C23 -1.1(3)
C24 C23 C28 F5 -176.94(18)
B1 C23 C28 F5 -2.3(3)
C24 C23 C28 C27 2.2(3)
B1 C23 C28 C27 176.85(19)
O1 B1 C29 C30 10.9(3)
C35 B1 C29 C30 132.2(2)
C23 B1 C29 C30 -103.5(2)
O1 B1 C29 C34 -176.40(18)
C35 B1 C29 C34 -55.1(3)
C23 B1 C29 C34 69.2(2)
C34 C29 C30 F6 -176.21(19)
B1 C29 C30 F6 -3.2(3)
C34 C29 C30 C31 1.6(3)
B1 C29 C30 C31 174.7(2)
F6 C30 C31 F7 -1.2(3)
C29 C30 C31 F7 -179.2(2)
F6 C30 C31 C32 177.4(2)
C29 C30 C31 C32 -0.6(4)
F7 C31 C32 F8 -1.5(4)
C30 C31 C32 F8 179.9(2)
F7 C31 C32 C33 178.5(2)
C30 C31 C32 C33 -0.1(4)
F8 C32 C33 F9 -0.9(4)
C31 C32 C33 F9 179.1(2)
F8 C32 C33 C34 179.6(2)
C31 C32 C33 C34 -0.4(4)
F9 C33 C34 F10 1.9(3)
C32 C33 C34 F10 -178.6(2)
F9 C33 C34 C29 -177.8(2)
C32 C33 C34 C29 1.6(4)
C30 C29 C34 F10 178.12(19)
B1 C29 C34 F10 4.5(3)
C30 C29 C34 C33 -2.2(3)
B1 C29 C34 C33 -175.8(2)
O1 B1 C35 C40 -69.8(2)
C29 B1 C35 C40 167.98(18)
C23 B1 C35 C40 49.0(3)
O1 B1 C35 C36 109.1(2)
C29 B1 C35 C36 -13.1(3)
C23 B1 C35 C36 -132.1(2)
C40 C35 C36 F11 177.04(18)
B1 C35 C36 F11 -1.9(3)
C40 C35 C36 C37 -0.3(3)
B1 C35 C36 C37 -179.3(2)
F11 C36 C37 F12 0.3(3)
C35 C36 C37 F12 177.8(2)
F11 C36 C37 C38 -178.0(2)
C35 C36 C37 C38 -0.5(4)
F12 C37 C38 F13 0.5(4)
C36 C37 C38 F13 178.8(2)
F12 C37 C38 C39 -177.7(2)
C36 C37 C38 C39 0.6(4)
F13 C38 C39 F14 0.8(4)
C37 C38 C39 F14 179.0(2)
F13 C38 C39 C40 -178.1(2)
C37 C38 C39 C40 0.1(4)
F14 C39 C40 F15 -0.3(3)
C38 C39 C40 F15 178.5(2)
F14 C39 C40 C35 -179.9(2)
C38 C39 C40 C35 -1.0(4)
C36 C35 C40 F15 -178.45(18)
B1 C35 C40 F15 0.6(3)
C36 C35 C40 C39 1.1(3)
B1 C35 C40 C39 -179.9(2)
O1 B2 C41 C46 111.3(2)
C47 B2 C41 C46 -10.2(3)
C53 B2 C41 C46 -131.3(2)
O1 B2 C41 C42 -69.9(2)
C47 B2 C41 C42 168.51(18)
C53 B2 C41 C42 47.5(2)
C46 C41 C42 F16 -178.54(18)
B2 C41 C42 F16 2.5(3)
C46 C41 C42 C43 2.7(3)
B2 C41 C42 C43 -176.3(2)
F16 C42 C43 F17 -0.6(3)
C41 C42 C43 F17 178.2(2)
F16 C42 C43 C44 179.7(2)
C41 C42 C43 C44 -1.4(4)
F17 C43 C44 F18 0.3(4)
C42 C43 C44 F18 179.9(2)
F17 C43 C44 C45 179.7(2)
C42 C43 C44 C45 -0.7(4)
F18 C44 C45 F19 2.7(4)
C43 C44 C45 F19 -176.7(2)
F18 C44 C45 C46 -179.2(2)
C43 C44 C45 C46 1.3(4)
F19 C45 C46 F20 -0.3(3)
C44 C45 C46 F20 -178.4(2)
F19 C45 C46 C41 178.1(2)
C44 C45 C46 C41 0.1(4)
C42 C41 C46 F20 176.43(18)
B2 C41 C46 F20 -4.7(3)
C42 C41 C46 C45 -2.0(3)
B2 C41 C46 C45 176.9(2)
O1 B2 C47 C48 11.0(3)
C41 B2 C47 C48 131.4(2)
C53 B2 C47 C48 -104.1(2)
O1 B2 C47 C52 -174.3(2)
C41 B2 C47 C52 -54.0(3)
C53 B2 C47 C52 70.5(3)
C52 C47 C48 F21 -176.8(2)
B2 C47 C48 F21 -1.9(4)
C52 C47 C48 C49 2.2(3)
B2 C47 C48 C49 177.1(2)
F21 C48 C49 F22 0.8(3)
C47 C48 C49 F22 -178.2(2)
F21 C48 C49 C50 179.3(2)
C47 C48 C49 C50 0.3(4)
F22 C49 C50 F23 -1.1(4)
C48 C49 C50 F23 -179.6(2)
F22 C49 C50 C51 176.9(2)
C48 C49 C50 C51 -1.6(4)
F23 C50 C51 F24 -0.5(4)
C49 C50 C51 F24 -178.5(2)
F23 C50 C51 C52 178.4(3)
C49 C50 C51 C52 0.3(4)
F24 C51 C52 F25 0.5(4)
C50 C51 C52 F25 -178.4(2)
F24 C51 C52 C47 -178.7(2)
C50 C51 C52 C47 2.4(4)
C48 C47 C52 F25 177.3(2)
B2 C47 C52 F25 1.9(3)
C48 C47 C52 C51 -3.5(4)
B2 C47 C52 C51 -178.9(2)
O1 B2 C53 C58 -43.2(2)
C41 B2 C53 C58 -159.96(19)
C47 B2 C53 C58 72.8(2)
O1 B2 C53 C54 140.4(2)
C41 B2 C53 C54 23.6(3)
C47 B2 C53 C54 -103.6(2)
C58 C53 C54 F26 -177.27(19)
B2 C53 C54 F26 -0.6(3)
C58 C53 C54 C55 3.2(3)
B2 C53 C54 C55 179.9(2)
F26 C54 C55 F27 -1.2(3)
C53 C54 C55 F27 178.3(2)
F26 C54 C55 C56 179.3(2)
C53 C54 C55 C56 -1.2(4)
F27 C55 C56 F28 -0.2(3)
C54 C55 C56 F28 179.4(2)
F27 C55 C56 C57 179.4(2)
C54 C55 C56 C57 -1.1(4)
F28 C56 C57 F29 1.4(3)
C55 C56 C57 F29 -178.1(2)
F28 C56 C57 C58 -179.4(2)
C55 C56 C57 C58 1.1(3)
C54 C53 C58 F30 176.71(18)
B2 C53 C58 F30 -0.1(3)
C54 C53 C58 C57 -3.3(3)
B2 C53 C58 C57 179.9(2)
F29 C57 C58 F30 0.5(3)
C56 C57 C58 F30 -178.7(2)
F29 C57 C58 C53 -179.5(2)
C56 C57 C58 C53 1.3(4)
C35 B1 O1 B2 -16.1(3)
C29 B1 O1 B2 110.2(3)
C23 B1 O1 B2 -138.4(2)
C41 B2 O1 B1 -20.7(3)
C47 B2 O1 B1 105.5(3)
C53 B2 O1 B1 -140.9(2)
